data_1568269
loop_
_publ_author_name
'Wang, Siyuan'
'Zhou, Yuqiao'
'Xiao, Wanlong'
'Li, Zegong'
'Liu, Xiaohua'
'Feng, Xiaoming'

_publ_section_title
;
 Asymmetric synthesis of complex tricyclo[3.2.2.0]nonenes from racemic
 norcaradienes: kinetic resolution <i>via</i> Diels-Alder reaction.
;
_journal_issue 7
_journal_name_full 'Chemical science'
_journal_page_first 1844
_journal_page_last 1851
_journal_paper_doi 10.1039/d2sc06490a
_journal_volume 14
_journal_year 2023
_chemical_absolute_configuration syn
_chemical_formula_moiety 'C53 H84 Co N4 O6, 2(Cl O4), C4 H8 O'
_chemical_formula_sum 'C57 H92 Cl2 Co N4 O15'
_chemical_formula_weight 1203.17
_space_group_crystal_system orthorhombic
_space_group_IT_number 19
_space_group_name_Hall 'P 2ac 2ab'
_space_group_name_H-M_alt 'P 21 21 21'
_atom_sites_solution_hydrogens mixed
_atom_sites_solution_primary dual
_atom_sites_solution_secondary difmap
_audit_creation_method SHELXL-2019/1
_audit_update_record
;
2022-10-12 deposited with the CCDC.	2023-01-12 downloaded from the CCDC.
;
_cell_angle_alpha 90
_cell_angle_beta 90
_cell_angle_gamma 90
_cell_formula_units_Z 4
_cell_length_a 11.4334(7)
_cell_length_b 13.0191(8)
_cell_length_c 41.707(3)
_cell_measurement_reflns_used 9714
_cell_measurement_temperature 173(2)
_cell_measurement_theta_max 25.31
_cell_measurement_theta_min 2.37
_cell_volume 6208.2(7)
_computing_cell_refinement 'Bruker SAINT'
_computing_data_collection 'Bruker APEX3'
_computing_data_reduction 'Bruker SAINT'
_computing_molecular_graphics 'Bruker SHELXTL'
_computing_publication_material 'Bruker SHELXTL'
_computing_structure_refinement 'SHELXL-2019/1 (Sheldrick, 2019)'
_computing_structure_solution 'SHELXT (Sheldrick 2008)'
_diffrn_ambient_temperature 173(2)
_diffrn_measured_fraction_theta_full 0.999
_diffrn_measured_fraction_theta_max 0.997
_diffrn_measurement_device_type 'Bruker D8 Venture Photon II'
_diffrn_measurement_method '\f and \w scans'
_diffrn_radiation_type MoK\a
_diffrn_radiation_wavelength 0.71073
_diffrn_reflns_av_R_equivalents 0.0344
_diffrn_reflns_av_unetI/netI 0.0332
_diffrn_reflns_Laue_measured_fraction_full 0.999
_diffrn_reflns_Laue_measured_fraction_max 0.997
_diffrn_reflns_limit_h_max 13
_diffrn_reflns_limit_h_min -13
_diffrn_reflns_limit_k_max 15
_diffrn_reflns_limit_k_min -15
_diffrn_reflns_limit_l_max 50
_diffrn_reflns_limit_l_min -50
_diffrn_reflns_number 46765
_diffrn_reflns_point_group_measured_fraction_full 0.999
_diffrn_reflns_point_group_measured_fraction_max 0.998
_diffrn_reflns_theta_full 25.242
_diffrn_reflns_theta_max 25.379
_diffrn_reflns_theta_min 2.143
_exptl_absorpt_coefficient_mu 0.428
_exptl_absorpt_correction_T_max 0.9105
_exptl_absorpt_correction_T_min 0.7796
_exptl_absorpt_correction_type numerical
_exptl_absorpt_process_details 'SADABS (Krause et al., 2015)'
_exptl_crystal_colour pink
_exptl_crystal_density_diffrn 1.287
_exptl_crystal_description block
_exptl_crystal_F_000 2572
_exptl_crystal_recrystallization_method 'Re-crystallisation from solvent: THF, Hexane'
_exptl_crystal_size_max 0.583
_exptl_crystal_size_mid 0.436
_exptl_crystal_size_min 0.422
_refine_diff_density_max 0.781
_refine_diff_density_min -0.284
_refine_diff_density_rms 0.047
_refine_ls_abs_structure_details
; 
 Refined as an inversion twin. 
;
_refine_ls_abs_structure_Flack 0.007(16)
_refine_ls_extinction_method none
_refine_ls_goodness_of_fit_ref 1.050
_refine_ls_hydrogen_treatment mixed
_refine_ls_matrix_type full
_refine_ls_number_parameters 778
_refine_ls_number_reflns 11374
_refine_ls_number_restraints 42
_refine_ls_restrained_S_all 1.057
_refine_ls_R_factor_all 0.0463
_refine_ls_R_factor_gt 0.0400
_refine_ls_shift/su_max 0.001
_refine_ls_shift/su_mean 0.000
_refine_ls_structure_factor_coef Fsqd
_refine_ls_weighting_details 'w=1/[\s^2^(Fo^2^)+(0.0517P)^2^+2.8464P] where P=(Fo^2^+2Fc^2^)/3'
_refine_ls_weighting_scheme calc
_refine_ls_wR_factor_gt 0.1012
_refine_ls_wR_factor_ref 0.1059
_reflns_Friedel_coverage 0.797
_reflns_Friedel_fraction_full 0.999
_reflns_Friedel_fraction_max 0.998
_reflns_number_gt 10340
_reflns_number_total 11374
_reflns_threshold_expression 'I > 2\s(I)'
_cod_data_source_file d2sc06490a2.cif
_cod_data_source_block waf014
_cod_depositor_comments 'Adding full bibliography for 1568266--1568269.cif.'
_cod_original_cell_volume 6208.1(7)
_cod_database_code 1568269
_shelx_shelxl_version_number 2019/1
_shelx_space_group_comment
; 
The symmetry employed for this shelxl refinement is uniquely defined 
by the following loop, which should always be used as a source of 
symmetry information in preference to the above space-group names. 
They are only intended as comments. 
;
_shelx_estimated_absorpt_t_min 0.788
_shelx_estimated_absorpt_t_max 0.840

loop_
_space_group_symop_operation_xyz
'x, y, z'
'-x+1/2, -y, z+1/2'
'-x, y+1/2, -z+1/2'
'x+1/2, -y+1/2, -z'

loop_
_atom_site_label
_atom_site_type_symbol
_atom_site_fract_x
_atom_site_fract_y
_atom_site_fract_z
_atom_site_U_iso_or_equiv
_atom_site_adp_type
_atom_site_occupancy
_atom_site_site_symmetry_order
_atom_site_calc_flag
_atom_site_refinement_flags_posn
_atom_site_refinement_flags_adp
_atom_site_refinement_flags_occupancy
_atom_site_disorder_assembly
_atom_site_disorder_group
Co Co 0.72661(4) 0.36358(4) 0.36761(2) 0.02655(12) Uani 1 1 d . . . . .
O1 O 0.5618(2) 0.41579(18) 0.36564(6) 0.0277(5) Uani 1 1 d . . . . .
O2 O 0.7137(2) 0.3166(2) 0.31962(6) 0.0336(6) Uani 1 1 d . . . . .
O3 O 0.6890(2) 0.22602(19) 0.38620(5) 0.0284(5) Uani 1 1 d . . . . .
O4 O 0.7427(3) 0.42048(19) 0.41424(6) 0.0355(6) Uani 1 1 d . . . . .
N1 N 0.4787(3) 0.3685(3) 0.34605(7) 0.0292(6) Uani 1 1 d . . . . .
N2 N 0.6173(3) 0.2595(3) 0.27628(7) 0.0327(7) Uani 1 1 d D . . . .
H2N H 0.548(3) 0.262(3) 0.2662(9) 0.034(11) Uiso 1 1 d D . . . .
N3 N 0.6321(3) 0.2157(2) 0.41563(7) 0.0286(7) Uani 1 1 d . . . . .
N4 N 0.7215(4) 0.4263(2) 0.46747(7) 0.0371(7) Uani 1 1 d D . . . .
H4N H 0.703(4) 0.391(3) 0.4855(7) 0.040(12) Uiso 1 1 d D . . . .
C1 C 0.4576(4) 0.2577(3) 0.35515(9) 0.0330(8) Uani 1 1 d . . . . .
H1A H 0.528751 0.218107 0.349680 0.040 Uiso 1 1 calc R U . . .
H1B H 0.393309 0.231164 0.341585 0.040 Uiso 1 1 calc R U . . .
C2 C 0.4271(3) 0.2354(3) 0.38999(9) 0.0361(9) Uani 1 1 d . . . . .
H2A H 0.352053 0.270245 0.394668 0.043 Uiso 1 1 calc R U . . .
H2B H 0.412693 0.160636 0.391807 0.043 Uiso 1 1 calc R U . . .
C3 C 0.5125(3) 0.2648(3) 0.41636(9) 0.0328(8) Uani 1 1 d . . . . .
H3A H 0.523134 0.340207 0.415689 0.039 Uiso 1 1 calc R U . . .
H3B H 0.475825 0.247979 0.437216 0.039 Uiso 1 1 calc R U . . .
C11 C 0.3704(4) 0.4379(3) 0.34510(9) 0.0369(9) Uani 1 1 d . . . . .
H11 H 0.304500 0.398063 0.335429 0.044 Uiso 1 1 calc R U . . .
C12 C 0.3311(4) 0.4777(4) 0.37755(10) 0.0476(11) Uani 1 1 d . . . . .
H12A H 0.399515 0.499934 0.390342 0.057 Uiso 1 1 calc R U . . .
H12B H 0.289497 0.423129 0.389505 0.057 Uiso 1 1 calc R U . . .
C13 C 0.2491(5) 0.5690(4) 0.37138(12) 0.0632(15) Uani 1 1 d . . . . .
H13A H 0.185156 0.546777 0.356954 0.076 Uiso 1 1 calc R U . . .
H13B H 0.213516 0.590684 0.391932 0.076 Uiso 1 1 calc R U . . .
C14 C 0.3117(5) 0.6602(4) 0.35641(13) 0.0679(16) Uani 1 1 d . . . . .
H14A H 0.333503 0.709534 0.373453 0.082 Uiso 1 1 calc R U . . .
H14B H 0.258023 0.695525 0.341407 0.082 Uiso 1 1 calc R U . . .
C15 C 0.4219(5) 0.6269(4) 0.33832(11) 0.0522(12) Uani 1 1 d . . . . .
H15A H 0.442386 0.680076 0.322300 0.063 Uiso 1 1 calc R U . . .
H15B H 0.487766 0.621187 0.353624 0.063 Uiso 1 1 calc R U . . .
C16 C 0.4050(4) 0.5248(3) 0.32146(10) 0.0417(10) Uani 1 1 d . . . . .
H16 H 0.340921 0.532653 0.305309 0.050 Uiso 1 1 calc R U . . .
C17 C 0.5153(4) 0.4864(3) 0.30407(9) 0.0355(9) Uani 1 1 d . . . . .
H17A H 0.510988 0.500280 0.280765 0.043 Uiso 1 1 calc R U . . .
H17B H 0.586707 0.518846 0.312893 0.043 Uiso 1 1 calc R U . . .
C18 C 0.5133(3) 0.3715(3) 0.31090(8) 0.0323(8) Uani 1 1 d . . . . .
H18 H 0.448156 0.340501 0.298159 0.039 Uiso 1 1 calc R U . . .
C19 C 0.6237(3) 0.3135(3) 0.30320(8) 0.0285(8) Uani 1 1 d . . . . .
C21 C 0.7150(4) 0.2023(3) 0.26240(8) 0.0335(8) Uani 1 1 d . . . . .
C22 C 0.7301(4) 0.0999(3) 0.27143(9) 0.0411(9) Uani 1 1 d . . . . .
C23 C 0.8135(4) 0.0431(4) 0.25444(12) 0.0520(12) Uani 1 1 d . . . . .
H23 H 0.825276 -0.027278 0.259443 0.062 Uiso 1 1 calc R U . . .
C24 C 0.8790(5) 0.0887(4) 0.23038(13) 0.0625(15) Uani 1 1 d . . . . .
H24 H 0.932999 0.048788 0.218356 0.075 Uiso 1 1 calc R U . . .
C25 C 0.8658(5) 0.1912(4) 0.22394(12) 0.0541(12) Uani 1 1 d . . . . .
H25 H 0.914320 0.222211 0.208167 0.065 Uiso 1 1 calc R U . . .
C26 C 0.7840(4) 0.2511(3) 0.23972(9) 0.0398(9) Uani 1 1 d . . . . .
C27 C 0.6637(5) 0.0518(4) 0.29863(10) 0.0463(11) Uani 1 1 d . . . . .
H27 H 0.651789 0.106551 0.315133 0.056 Uiso 1 1 calc R U . . .
C28 C 0.5425(5) 0.0151(5) 0.28836(14) 0.0663(15) Uani 1 1 d . . . . .
H28A H 0.501045 0.071317 0.277614 0.100 Uiso 1 1 calc R U . . .
H28B H 0.498146 -0.006528 0.307299 0.100 Uiso 1 1 calc R U . . .
H28C H 0.550459 -0.042959 0.273574 0.100 Uiso 1 1 calc R U . . .
C29 C 0.7288(6) -0.0367(4) 0.31513(11) 0.0605(14) Uani 1 1 d . . . . .
H29A H 0.808343 -0.014610 0.320568 0.091 Uiso 1 1 calc R U . . .
H29B H 0.732533 -0.095800 0.300616 0.091 Uiso 1 1 calc R U . . .
H29C H 0.687215 -0.056201 0.334751 0.091 Uiso 1 1 calc R U . . .
C30 C 0.7787(4) 0.3663(3) 0.23347(10) 0.0444(9) Uani 1 1 d . . . . .
H30 H 0.717998 0.396310 0.247969 0.053 Uiso 1 1 calc R U . . .
C31 C 0.8945(6) 0.4161(5) 0.24132(19) 0.087(2) Uani 1 1 d . . . . .
H31A H 0.886247 0.490925 0.240367 0.130 Uiso 1 1 calc R U . . .
H31B H 0.953534 0.393843 0.225748 0.130 Uiso 1 1 calc R U . . .
H31C H 0.918961 0.395730 0.262926 0.130 Uiso 1 1 calc R U . . .
C32 C 0.7446(7) 0.3906(4) 0.19933(14) 0.083(2) Uani 1 1 d . . . . .
H32A H 0.745607 0.465190 0.196128 0.125 Uiso 1 1 calc R U . . .
H32B H 0.665766 0.364280 0.195104 0.125 Uiso 1 1 calc R U . . .
H32C H 0.800204 0.358208 0.184592 0.125 Uiso 1 1 calc R U . . .
C41 C 0.6361(4) 0.1017(3) 0.42478(9) 0.0349(9) Uani 1 1 d . . . . .
H41 H 0.581087 0.090229 0.443083 0.042 Uiso 1 1 calc R U . . .
C42 C 0.6037(4) 0.0283(3) 0.39797(11) 0.0435(10) Uani 1 1 d . . . . .
H42A H 0.637053 0.052708 0.377433 0.052 Uiso 1 1 calc R U . . .
H42B H 0.517567 0.024904 0.395694 0.052 Uiso 1 1 calc R U . . .
C43 C 0.6520(5) -0.0777(3) 0.40603(12) 0.0540(13) Uani 1 1 d . . . . .
H43A H 0.622987 -0.128000 0.390122 0.065 Uiso 1 1 calc R U . . .
H43B H 0.623190 -0.098805 0.427415 0.065 Uiso 1 1 calc R U . . .
C44 C 0.7870(5) -0.0788(4) 0.40606(11) 0.0555(13) Uani 1 1 d . . . . .
H44A H 0.814929 -0.128342 0.422355 0.067 Uiso 1 1 calc R U . . .
H44B H 0.815328 -0.102149 0.384849 0.067 Uiso 1 1 calc R U . . .
C45 C 0.8378(4) 0.0266(4) 0.41327(11) 0.0476(11) Uani 1 1 d . . . . .
H45A H 0.843599 0.066198 0.393072 0.057 Uiso 1 1 calc R U . . .
H45B H 0.917747 0.018345 0.421987 0.057 Uiso 1 1 calc R U . . .
C46 C 0.7638(4) 0.0867(3) 0.43721(9) 0.0368(9) Uani 1 1 d . . . . .
H46 H 0.761125 0.047704 0.457861 0.044 Uiso 1 1 calc R U . . .
C47 C 0.8113(4) 0.1943(3) 0.44384(10) 0.0403(10) Uani 1 1 d . . . . .
H47A H 0.849864 0.197480 0.465072 0.048 Uiso 1 1 calc R U . . .
H47B H 0.867998 0.215288 0.427148 0.048 Uiso 1 1 calc R U . . .
C48 C 0.7036(3) 0.2615(3) 0.44305(8) 0.0308(8) Uani 1 1 d . . . . .
H48 H 0.659349 0.249614 0.463394 0.037 Uiso 1 1 calc R U . . .
C49 C 0.7236(3) 0.3756(3) 0.43986(8) 0.0300(7) Uani 1 1 d . . . . .
C51 C 0.7354(4) 0.5367(3) 0.46937(8) 0.0362(9) Uani 1 1 d . . . . .
C52 C 0.8480(4) 0.5786(3) 0.47074(9) 0.0395(10) Uani 1 1 d . . . . .
C53 C 0.8552(5) 0.6849(4) 0.47401(11) 0.0483(11) Uani 1 1 d . . . . .
H53 H 0.929910 0.716562 0.475096 0.058 Uiso 1 1 calc R U . . .
C54 C 0.7565(5) 0.7448(3) 0.47569(10) 0.0496(12) Uani 1 1 d . . . . .
H54 H 0.764024 0.816804 0.478681 0.060 Uiso 1 1 calc R U . . .
C55 C 0.6467(5) 0.7018(3) 0.47310(11) 0.0456(11) Uani 1 1 d . . . . .
H55 H 0.579605 0.744772 0.473681 0.055 Uiso 1 1 calc R U . . .
C56 C 0.6333(4) 0.5962(3) 0.46964(9) 0.0393(10) Uani 1 1 d . . . . .
C57 C 0.9565(4) 0.5136(4) 0.46858(10) 0.0453(11) Uani 1 1 d D . . . .
H57A H 0.935821 0.444868 0.459491 0.054 Uiso 0.44(6) 1 calc R U P A 1
H57B H 0.928919 0.440884 0.466933 0.054 Uiso 0.56(6) 1 calc R U P A 2
C58X C 1.004(3) 0.500(4) 0.5022(5) 0.067(7) Uani 0.44(6) 1 d D . P A 1
H58A H 0.947824 0.461375 0.515140 0.101 Uiso 0.44(6) 1 calc R U P A 1
H58B H 1.017246 0.567608 0.511907 0.101 Uiso 0.44(6) 1 calc R U P A 1
H58C H 1.078311 0.462391 0.501260 0.101 Uiso 0.44(6) 1 calc R U P A 1
C59X C 1.047(3) 0.565(3) 0.4474(9) 0.072(8) Uani 0.44(6) 1 d D . P A 1
H59A H 1.016778 0.569543 0.425419 0.108 Uiso 0.44(6) 1 calc R U P A 1
H59B H 1.118889 0.523565 0.447391 0.108 Uiso 0.44(6) 1 calc R U P A 1
H59C H 1.063924 0.633576 0.455515 0.108 Uiso 0.44(6) 1 calc R U P A 1
C58Y C 1.035(4) 0.518(4) 0.4978(7) 0.108(13) Uani 0.56(6) 1 d D . P A 2
H58D H 0.989096 0.536498 0.516671 0.162 Uiso 0.56(6) 1 calc R U P A 2
H58E H 1.096625 0.569382 0.494355 0.162 Uiso 0.56(6) 1 calc R U P A 2
H58F H 1.071475 0.450440 0.501157 0.162 Uiso 0.56(6) 1 calc R U P A 2
C59Y C 1.027(3) 0.534(3) 0.4387(6) 0.080(7) Uani 0.56(6) 1 d D . P A 2
H59D H 0.981729 0.514381 0.419772 0.121 Uiso 0.56(6) 1 calc R U P A 2
H59E H 1.099519 0.493065 0.439403 0.121 Uiso 0.56(6) 1 calc R U P A 2
H59F H 1.047188 0.606917 0.437546 0.121 Uiso 0.56(6) 1 calc R U P A 2
C60 C 0.5143(4) 0.5475(4) 0.46680(12) 0.0483(11) Uani 1 1 d . . . . .
H60 H 0.522715 0.485951 0.452628 0.058 Uiso 1 1 calc R U . . .
C61 C 0.4692(5) 0.5096(5) 0.49925(14) 0.0684(16) Uani 1 1 d . . . . .
H61A H 0.524466 0.459600 0.508182 0.103 Uiso 1 1 calc R U . . .
H61B H 0.392711 0.476895 0.496408 0.103 Uiso 1 1 calc R U . . .
H61C H 0.461678 0.567890 0.513960 0.103 Uiso 1 1 calc R U . . .
C62 C 0.4223(5) 0.6183(4) 0.45129(13) 0.0614(14) Uani 1 1 d . . . . .
H62A H 0.451621 0.643019 0.430603 0.092 Uiso 1 1 calc R U . . .
H62B H 0.407294 0.676911 0.465428 0.092 Uiso 1 1 calc R U . . .
H62C H 0.349604 0.579875 0.447972 0.092 Uiso 1 1 calc R U . . .
Cl1S Cl 0.69261(12) 0.25728(11) 0.54099(3) 0.0628(4) Uani 1 1 d D . . . .
Cl2S Cl 0.28800(11) 0.21618(9) 0.25606(3) 0.0531(3) Uani 1 1 d . . . . .
O1SX O 0.7409(12) 0.1660(6) 0.5514(4) 0.105(5) Uani 0.71(3) 1 d D . P B 1
O2SX O 0.6398(9) 0.3091(14) 0.5681(2) 0.107(5) Uani 0.71(3) 1 d D . P B 1
O3SX O 0.6031(11) 0.2366(13) 0.5176(3) 0.086(4) Uani 0.71(3) 1 d D . P B 1
O1SY O 0.762(2) 0.1689(16) 0.5315(10) 0.113(10) Uani 0.29(3) 1 d D . P B 2
O2SY O 0.644(2) 0.238(3) 0.5702(4) 0.109(10) Uani 0.29(3) 1 d D . P B 2
O3SY O 0.616(2) 0.281(2) 0.5160(5) 0.063(7) Uani 0.29(3) 1 d D . P B 2
O4S O 0.7813(5) 0.3276(4) 0.53139(13) 0.1107(18) Uani 1 1 d . . . . .
O5S O 0.2948(4) 0.2073(4) 0.28952(9) 0.0960(16) Uani 1 1 d . . . . .
O6S O 0.2824(5) 0.1140(3) 0.24341(12) 0.0918(14) Uani 1 1 d . . . . .
O7S O 0.1905(4) 0.2696(4) 0.24409(12) 0.0933(15) Uani 1 1 d . . . . .
O8S O 0.3923(4) 0.2619(4) 0.24421(10) 0.0874(15) Uani 1 1 d . . . . .
O9S O 0.7926(3) 0.5092(2) 0.35524(6) 0.0366(6) Uani 1 1 d . . . . .
O10S O 0.9004(3) 0.3094(3) 0.36030(8) 0.0522(8) Uani 1 1 d . . . . .
O11S O 0.2319(15) 0.8767(16) 0.4388(3) 0.347(12) Uani 1 1 d D . . . .
C1S C 0.7545(4) 0.6021(3) 0.37124(10) 0.0461(11) Uani 1 1 d . . . . .
H1SA H 0.801543 0.614948 0.390765 0.055 Uiso 1 1 calc R U . . .
H1SB H 0.670969 0.597554 0.377275 0.055 Uiso 1 1 calc R U . . .
C2S C 0.7739(6) 0.6855(4) 0.34669(13) 0.0666(15) Uani 1 1 d . . . . .
H2SA H 0.789231 0.752469 0.357151 0.080 Uiso 1 1 calc R U . . .
H2SB H 0.705435 0.692465 0.332313 0.080 Uiso 1 1 calc R U . . .
C3S C 0.8800(5) 0.6483(4) 0.32855(12) 0.0599(14) Uani 1 1 d . . . . .
H3SA H 0.885056 0.680194 0.307043 0.072 Uiso 1 1 calc R U . . .
H3SB H 0.953076 0.662354 0.340518 0.072 Uiso 1 1 calc R U . . .
C4S C 0.8563(4) 0.5353(4) 0.32631(11) 0.0468(11) Uani 1 1 d . . . . .
H4SA H 0.808953 0.519655 0.307044 0.056 Uiso 1 1 calc R U . . .
H4SB H 0.930471 0.496284 0.325104 0.056 Uiso 1 1 calc R U . . .
C5S C 1.0042(5) 0.3429(5) 0.37422(13) 0.0688(16) Uani 1 1 d . . . . .
H5SA H 1.007994 0.323794 0.397178 0.083 Uiso 1 1 calc R U . . .
H5SB H 1.013138 0.418224 0.372160 0.083 Uiso 1 1 calc R U . . .
C6S C 1.1006(5) 0.2837(6) 0.35394(19) 0.085(2) Uani 1 1 d . . . . .
H6SA H 1.117007 0.319375 0.333468 0.102 Uiso 1 1 calc R U . . .
H6SB H 1.174325 0.276359 0.366177 0.102 Uiso 1 1 calc R U . . .
C7S C 1.0448(6) 0.1828(6) 0.34835(18) 0.089(2) Uani 1 1 d . . . . .
H7SA H 1.045154 0.139542 0.367882 0.107 Uiso 1 1 calc R U . . .
H7SB H 1.082204 0.145006 0.330474 0.107 Uiso 1 1 calc R U . . .
C8S C 0.9237(5) 0.2185(4) 0.33984(14) 0.0611(14) Uani 1 1 d . . . . .
H8SA H 0.919405 0.237355 0.316875 0.073 Uiso 1 1 calc R U . . .
H8SB H 0.865737 0.163731 0.344139 0.073 Uiso 1 1 calc R U . . .
C9S C 0.1234(15) 0.8513(12) 0.4225(4) 0.182(6) Uani 1 1 d D . . . .
H9SA H 0.111829 0.776051 0.421532 0.219 Uiso 1 1 calc R U . . .
H9SB H 0.055630 0.882958 0.433468 0.219 Uiso 1 1 calc R U . . .
C10S C 0.1377(9) 0.8914(9) 0.3926(3) 0.134(4) Uani 1 1 d D . . . .
H10A H 0.070145 0.935723 0.387162 0.160 Uiso 1 1 calc R U . . .
H10B H 0.141683 0.835227 0.376611 0.160 Uiso 1 1 calc R U . . .
C11S C 0.2434(14) 0.9504(8) 0.3917(2) 0.156(5) Uani 1 1 d D . . . .
H11B H 0.284343 0.936547 0.371222 0.187 Uiso 1 1 calc R U . . .
H11C H 0.223194 1.024314 0.392168 0.187 Uiso 1 1 calc R U . . .
C12S C 0.3168(10) 0.9294(10) 0.4164(4) 0.162(6) Uani 1 1 d D . . . .
H12C H 0.349671 0.992738 0.425922 0.195 Uiso 1 1 calc R U . . .
H12D H 0.381247 0.883179 0.409785 0.195 Uiso 1 1 calc R U . . .

loop_
_atom_site_aniso_label
_atom_site_aniso_U_11
_atom_site_aniso_U_22
_atom_site_aniso_U_33
_atom_site_aniso_U_23
_atom_site_aniso_U_13
_atom_site_aniso_U_12
Co 0.0295(2) 0.0268(2) 0.0233(2) 0.00213(19) 0.0023(2) 0.0009(2)
O1 0.0306(13) 0.0297(13) 0.0227(11) -0.0043(11) -0.0002(10) 0.0027(10)
O2 0.0364(15) 0.0358(14) 0.0285(12) -0.0068(10) 0.0045(12) 0.0014(13)
O3 0.0329(13) 0.0303(13) 0.0220(11) 0.0026(10) 0.0067(10) 0.0026(11)
O4 0.0512(18) 0.0315(13) 0.0240(12) 0.0030(10) -0.0025(11) -0.0070(13)
N1 0.0299(16) 0.0343(17) 0.0235(14) 0.0017(13) 0.0007(12) 0.0038(15)
N2 0.0363(19) 0.0345(18) 0.0272(16) -0.0081(14) 0.0034(14) 0.0028(15)
N3 0.0340(17) 0.0272(16) 0.0246(15) 0.0036(13) 0.0036(13) 0.0009(14)
N4 0.059(2) 0.0314(17) 0.0208(14) 0.0037(12) 0.0017(16) 0.0015(17)
C1 0.033(2) 0.033(2) 0.0323(19) 0.0025(16) 0.0000(15) -0.0026(17)
C2 0.031(2) 0.041(2) 0.037(2) 0.0068(18) 0.0023(16) -0.0018(18)
C3 0.0300(19) 0.039(2) 0.0294(18) 0.0074(16) 0.0074(15) 0.0050(17)
C11 0.030(2) 0.049(2) 0.0310(19) 0.0024(18) 0.0002(16) 0.0125(18)
C12 0.049(3) 0.058(3) 0.036(2) 0.005(2) 0.0114(19) 0.023(2)
C13 0.062(3) 0.073(3) 0.054(3) 0.004(3) 0.017(2) 0.035(3)
C14 0.083(4) 0.061(3) 0.060(3) 0.005(2) 0.016(3) 0.041(3)
C15 0.070(3) 0.039(2) 0.048(3) 0.003(2) 0.010(2) 0.019(2)
C16 0.042(2) 0.050(3) 0.033(2) 0.0078(19) -0.0001(18) 0.015(2)
C17 0.046(2) 0.035(2) 0.0258(18) 0.0020(16) 0.0037(17) 0.0108(18)
C18 0.038(2) 0.037(2) 0.0218(16) -0.0024(16) 0.0015(14) 0.0037(18)
C19 0.036(2) 0.0275(19) 0.0218(17) -0.0007(15) 0.0039(15) -0.0011(16)
C21 0.039(2) 0.0330(19) 0.0285(18) -0.0112(15) -0.0001(17) 0.0036(18)
C22 0.049(2) 0.041(2) 0.0331(19) -0.0074(17) 0.0003(19) 0.005(2)
C23 0.058(3) 0.046(3) 0.053(3) -0.003(2) 0.004(2) 0.020(2)
C24 0.059(3) 0.067(3) 0.062(3) -0.003(3) 0.018(3) 0.028(3)
C25 0.049(3) 0.054(3) 0.060(3) -0.001(2) 0.020(2) 0.010(2)
C26 0.035(2) 0.045(2) 0.039(2) -0.0075(18) 0.0056(18) 0.003(2)
C27 0.063(3) 0.042(2) 0.034(2) -0.0053(19) 0.006(2) 0.009(2)
C28 0.069(4) 0.065(3) 0.065(3) 0.006(3) 0.005(3) -0.010(3)
C29 0.091(4) 0.047(3) 0.043(2) 0.001(2) -0.003(3) 0.014(3)
C30 0.045(2) 0.042(2) 0.046(2) -0.0050(19) 0.014(2) -0.002(2)
C31 0.072(4) 0.063(4) 0.124(6) -0.014(4) -0.012(4) -0.018(3)
C32 0.125(6) 0.048(3) 0.077(4) -0.003(3) -0.022(4) 0.017(3)
C41 0.045(2) 0.029(2) 0.0312(19) 0.0071(16) 0.0029(17) 0.0013(17)
C42 0.055(3) 0.030(2) 0.045(2) -0.0009(19) -0.002(2) -0.005(2)
C43 0.083(4) 0.029(2) 0.050(3) 0.006(2) -0.001(3) -0.007(2)
C44 0.080(4) 0.040(2) 0.046(3) 0.001(2) 0.003(3) 0.015(3)
C45 0.053(3) 0.045(3) 0.044(2) 0.004(2) 0.005(2) 0.013(2)
C46 0.046(2) 0.0317(19) 0.0330(19) 0.0082(16) -0.0015(18) 0.0079(19)
C47 0.044(2) 0.040(2) 0.037(2) 0.0034(18) -0.0068(18) 0.0054(19)
C48 0.039(2) 0.0308(19) 0.0222(16) 0.0034(14) -0.0022(15) 0.0008(17)
C49 0.0316(18) 0.0339(19) 0.0246(16) 0.0027(15) -0.0003(15) -0.0007(18)
C51 0.055(3) 0.033(2) 0.0208(16) 0.0005(14) -0.0012(17) 0.002(2)
C52 0.054(3) 0.040(2) 0.0246(19) 0.0008(17) -0.0043(18) 0.000(2)
C53 0.056(3) 0.043(3) 0.046(3) -0.004(2) -0.005(2) -0.006(2)
C54 0.066(3) 0.035(2) 0.047(2) -0.0007(19) -0.002(2) -0.008(2)
C55 0.062(3) 0.035(2) 0.040(2) -0.0025(19) 0.002(2) 0.008(2)
C56 0.053(3) 0.039(2) 0.0255(19) -0.0019(17) 0.0023(18) 0.001(2)
C57 0.046(3) 0.047(3) 0.043(2) -0.004(2) -0.008(2) -0.001(2)
C58X 0.046(10) 0.108(15) 0.047(10) 0.021(10) -0.003(7) 0.034(10)
C59X 0.083(13) 0.078(18) 0.056(13) 0.006(11) 0.015(11) 0.032(11)
C58Y 0.10(2) 0.18(3) 0.047(9) -0.032(14) -0.024(12) 0.062(19)
C59Y 0.111(14) 0.076(14) 0.054(10) -0.006(8) 0.027(10) 0.023(10)
C60 0.052(3) 0.043(3) 0.049(3) -0.010(2) 0.009(2) 0.004(2)
C61 0.071(4) 0.059(3) 0.075(4) 0.009(3) 0.023(3) -0.003(3)
C62 0.062(3) 0.064(3) 0.058(3) -0.016(3) -0.003(2) 0.014(3)
Cl1S 0.0740(9) 0.0763(9) 0.0382(6) 0.0212(6) -0.0054(5) 0.0009(7)
Cl2S 0.0535(7) 0.0450(6) 0.0606(7) 0.0090(5) -0.0223(6) -0.0111(5)
O1SX 0.134(9) 0.060(4) 0.122(9) 0.043(5) -0.067(7) -0.021(5)
O2SX 0.131(7) 0.138(11) 0.052(4) -0.018(6) 0.027(4) -0.029(7)
O3SX 0.087(6) 0.122(10) 0.048(4) 0.022(5) -0.013(4) 0.011(6)
O1SY 0.098(14) 0.085(13) 0.16(3) 0.029(15) 0.016(16) 0.060(12)
O2SY 0.18(2) 0.12(2) 0.029(8) 0.033(11) -0.007(10) -0.011(19)
O3SY 0.074(12) 0.088(16) 0.028(7) 0.038(9) 0.001(7) 0.025(11)
O4S 0.119(4) 0.099(4) 0.115(4) 0.050(3) 0.022(3) -0.023(3)
O5S 0.089(3) 0.144(4) 0.055(2) 0.003(2) -0.016(2) -0.037(3)
O6S 0.110(4) 0.056(2) 0.109(3) -0.009(2) -0.021(3) 0.002(3)
O7S 0.076(3) 0.078(3) 0.126(4) 0.014(3) -0.030(3) 0.014(2)
O8S 0.068(3) 0.119(4) 0.074(3) 0.035(3) -0.026(2) -0.039(3)
O9S 0.0493(17) 0.0306(13) 0.0298(13) 0.0017(11) 0.0095(12) -0.0054(13)
O10S 0.0330(16) 0.0554(19) 0.068(2) 0.0049(17) 0.0005(14) 0.0025(14)
O11S 0.33(2) 0.55(3) 0.162(10) 0.076(13) -0.032(12) 0.20(2)
C1S 0.066(3) 0.0325(19) 0.039(2) -0.0045(17) 0.006(2) -0.0027(19)
C2S 0.099(4) 0.036(2) 0.065(3) 0.004(2) 0.010(3) -0.003(3)
C3S 0.066(3) 0.058(3) 0.056(3) 0.018(3) 0.005(2) -0.024(3)
C4S 0.048(3) 0.050(3) 0.042(2) 0.013(2) 0.017(2) 0.002(2)
C5S 0.064(3) 0.080(4) 0.063(3) 0.008(3) -0.020(3) -0.012(3)
C6S 0.025(3) 0.094(5) 0.136(6) 0.011(4) 0.010(3) -0.002(3)
C7S 0.068(4) 0.104(5) 0.095(5) 0.019(4) 0.017(4) 0.028(4)
C8S 0.050(3) 0.060(3) 0.073(3) -0.010(3) 0.000(3) 0.010(3)
C9S 0.217(17) 0.170(12) 0.159(13) 0.045(10) 0.060(11) 0.024(12)
C10S 0.124(8) 0.139(9) 0.138(9) -0.034(7) 0.016(7) 0.051(7)
C11S 0.266(17) 0.113(7) 0.089(6) 0.012(5) -0.003(9) -0.054(10)
C12S 0.103(8) 0.166(11) 0.218(14) -0.085(11) -0.051(9) 0.006(7)

loop_
_atom_type_symbol
_atom_type_description
_atom_type_scat_dispersion_real
_atom_type_scat_dispersion_imag
_atom_type_scat_source
C C 0.0033 0.0016 'International Tables Vol C Tables 4.2.6.8 and 6.1.1.4'
H H 0.0000 0.0000 'International Tables Vol C Tables 4.2.6.8 and 6.1.1.4'
N N 0.0061 0.0033 'International Tables Vol C Tables 4.2.6.8 and 6.1.1.4'
O O 0.0106 0.0060 'International Tables Vol C Tables 4.2.6.8 and 6.1.1.4'
Cl Cl 0.1484 0.1585 'International Tables Vol C Tables 4.2.6.8 and 6.1.1.4'
Co Co 0.3494 0.9721 'International Tables Vol C Tables 4.2.6.8 and 6.1.1.4'

loop_
_geom_angle_atom_site_label_1
_geom_angle_atom_site_label_2
_geom_angle_atom_site_label_3
_geom_angle
_geom_angle_site_symmetry_1
_geom_angle_site_symmetry_3
_geom_angle_publ_flag
O3 Co O1 96.74(10) . . ?
O3 Co O4 88.61(10) . . ?
O1 Co O4 90.05(11) . . ?
O3 Co O2 95.38(10) . . ?
O1 Co O2 89.62(10) . . ?
O4 Co O2 176.01(11) . . ?
O3 Co O9S 168.40(11) . . ?
O1 Co O9S 91.22(11) . . ?
O4 Co O9S 82.94(10) . . ?
O2 Co O9S 93.08(10) . . ?
O3 Co O10S 87.68(11) . . ?
O1 Co O10S 169.42(12) . . ?
O4 Co O10S 99.70(12) . . ?
O2 Co O10S 80.37(12) . . ?
O9S Co O10S 85.93(12) . . ?
N1 O1 Co 120.97(19) . . ?
C19 O2 Co 126.6(2) . . ?
N3 O3 Co 121.9(2) . . ?
C49 O4 Co 128.3(2) . . ?
O1 N1 C1 112.5(3) . . ?
O1 N1 C18 112.1(3) . . ?
C1 N1 C18 108.0(3) . . ?
O1 N1 C11 107.8(3) . . ?
C1 N1 C11 116.1(3) . . ?
C18 N1 C11 99.8(3) . . ?
C19 N2 C21 124.2(3) . . ?
O3 N3 C3 113.5(3) . . ?
O3 N3 C48 111.8(3) . . ?
C3 N3 C48 107.7(3) . . ?
O3 N3 C41 107.4(3) . . ?
C3 N3 C41 115.5(3) . . ?
C48 N3 C41 100.2(3) . . ?
C49 N4 C51 122.7(3) . . ?
N1 C1 C2 117.3(3) . . ?
C3 C2 C1 119.7(3) . . ?
N3 C3 C2 117.4(3) . . ?
C12 C11 N1 114.7(3) . . ?
C12 C11 C16 113.1(4) . . ?
N1 C11 C16 103.9(3) . . ?
C11 C12 C13 107.2(3) . . ?
C14 C13 C12 112.7(4) . . ?
C13 C14 C15 111.7(4) . . ?
C16 C15 C14 111.8(5) . . ?
C15 C16 C17 113.5(4) . . ?
C15 C16 C11 112.1(3) . . ?
C17 C16 C11 105.7(3) . . ?
C18 C17 C16 102.6(3) . . ?
C19 C18 N1 114.3(3) . . ?
C19 C18 C17 116.1(3) . . ?
N1 C18 C17 102.1(3) . . ?
O2 C19 N2 122.1(3) . . ?
O2 C19 C18 124.3(3) . . ?
N2 C19 C18 113.6(3) . . ?
C26 C21 C22 123.5(4) . . ?
C26 C21 N2 118.2(3) . . ?
C22 C21 N2 118.3(4) . . ?
C21 C22 C23 116.8(4) . . ?
C21 C22 C27 122.6(4) . . ?
C23 C22 C27 120.5(4) . . ?
C24 C23 C22 120.7(4) . . ?
C25 C24 C23 120.0(5) . . ?
C24 C25 C26 122.0(5) . . ?
C25 C26 C21 116.9(4) . . ?
C25 C26 C30 120.0(4) . . ?
C21 C26 C30 123.0(4) . . ?
C22 C27 C28 112.2(4) . . ?
C22 C27 C29 114.0(4) . . ?
C28 C27 C29 109.3(4) . . ?
C32 C30 C31 109.9(5) . . ?
C32 C30 C26 112.2(4) . . ?
C31 C30 C26 110.5(4) . . ?
C42 C41 N3 114.8(3) . . ?
C42 C41 C46 113.2(4) . . ?
N3 C41 C46 103.3(3) . . ?
C41 C42 C43 108.6(4) . . ?
C42 C43 C44 111.8(4) . . ?
C45 C44 C43 111.9(4) . . ?
C44 C45 C46 112.4(4) . . ?
C45 C46 C47 113.1(4) . . ?
C45 C46 C41 111.4(3) . . ?
C47 C46 C41 106.1(3) . . ?
C48 C47 C46 103.8(3) . . ?
C49 C48 C47 116.7(3) . . ?
C49 C48 N3 113.5(3) . . ?
C47 C48 N3 103.1(3) . . ?
O4 C49 N4 121.1(3) . . ?
O4 C49 C48 124.6(3) . . ?
N4 C49 C48 114.3(3) . . ?
C52 C51 C56 123.4(4) . . ?
C52 C51 N4 119.4(4) . . ?
C56 C51 N4 117.2(4) . . ?
C53 C52 C51 116.5(4) . . ?
C53 C52 C57 121.1(5) . . ?
C51 C52 C57 122.4(4) . . ?
C54 C53 C52 121.4(5) . . ?
C53 C54 C55 120.9(4) . . ?
C54 C55 C56 120.7(5) . . ?
C55 C56 C51 117.1(5) . . ?
C55 C56 C60 121.6(4) . . ?
C51 C56 C60 121.3(4) . . ?
C52 C57 C59Y 113.3(13) . . ?
C52 C57 C58X 107.9(15) . . ?
C52 C57 C59X 110.6(13) . . ?
C58X C57 C59X 110.2(19) . . ?
C52 C57 C58Y 115.0(15) . . ?
C59Y C57 C58Y 109.7(17) . . ?
C56 C60 C61 111.7(4) . . ?
C56 C60 C62 113.4(4) . . ?
C61 C60 C62 109.6(4) . . ?
O2SY Cl1S O3SY 117.0(13) . . ?
O2SY Cl1S O4S 131.4(17) . . ?
O1SX Cl1S O4S 110.9(6) . . ?
O3SY Cl1S O4S 95.1(12) . . ?
O1SX Cl1S O3SX 109.7(7) . . ?
O4S Cl1S O3SX 115.9(7) . . ?
O1SX Cl1S O2SX 108.8(5) . . ?
O4S Cl1S O2SX 102.5(6) . . ?
O3SX Cl1S O2SX 108.6(7) . . ?
O2SY Cl1S O1SY 108.6(10) . . ?
O3SY Cl1S O1SY 108.5(12) . . ?
O4S Cl1S O1SY 92.6(12) . . ?
O5S Cl2S O7S 116.0(3) . . ?
O5S Cl2S O8S 109.5(3) . . ?
O7S Cl2S O8S 109.6(3) . . ?
O5S Cl2S O6S 107.0(3) . . ?
O7S Cl2S O6S 107.1(3) . . ?
O8S Cl2S O6S 107.3(3) . . ?
C1S O9S C4S 109.8(3) . . ?
C1S O9S Co 122.1(2) . . ?
C4S O9S Co 126.5(2) . . ?
C5S O10S C8S 109.7(4) . . ?
C5S O10S Co 129.2(3) . . ?
C8S O10S Co 120.9(3) . . ?
C9S O11S C12S 111.3(11) . . ?
O9S C1S C2S 104.2(3) . . ?
C1S C2S C3S 103.1(4) . . ?
C4S C3S C2S 101.6(4) . . ?
O9S C4S C3S 105.6(4) . . ?
O10S C5S C6S 102.6(4) . . ?
C7S C6S C5S 102.5(5) . . ?
C6S C7S C8S 99.2(5) . . ?
O10S C8S C7S 106.1(5) . . ?
C10S C9S O11S 103.9(12) . . ?
C9S C10S C11S 109.3(11) . . ?
C12S C11S C10S 113.2(10) . . ?
C11S C12S O11S 99.4(9) . . ?

loop_
_geom_bond_atom_site_label_1
_geom_bond_atom_site_label_2
_geom_bond_distance
_geom_bond_site_symmetry_2
_geom_bond_publ_flag
Co O3 1.998(2) . ?
Co O1 2.005(2) . ?
Co O4 2.089(2) . ?
Co O2 2.098(2) . ?
Co O9S 2.105(3) . ?
Co O10S 2.130(3) . ?
O1 N1 1.396(4) . ?
O2 C19 1.236(5) . ?
O3 N3 1.395(4) . ?
O4 C49 1.238(4) . ?
N1 C1 1.511(5) . ?
N1 C18 1.519(4) . ?
N1 C11 1.533(5) . ?
N2 C19 1.327(5) . ?
N2 C21 1.462(5) . ?
N3 C3 1.510(5) . ?
N3 C48 1.527(5) . ?
N3 C41 1.533(5) . ?
N4 C49 1.328(4) . ?
N4 C51 1.448(5) . ?
C1 C2 1.522(5) . ?
C2 C3 1.520(5) . ?
C11 C12 1.517(6) . ?
C11 C16 1.552(6) . ?
C12 C13 1.536(6) . ?
C13 C14 1.520(8) . ?
C14 C15 1.531(7) . ?
C15 C16 1.517(7) . ?
C16 C17 1.539(6) . ?
C17 C18 1.523(6) . ?
C18 C19 1.506(5) . ?
C21 C26 1.386(6) . ?
C21 C22 1.397(6) . ?
C22 C23 1.399(6) . ?
C22 C27 1.501(6) . ?
C23 C24 1.385(7) . ?
C24 C25 1.371(7) . ?
C25 C26 1.384(6) . ?
C26 C30 1.523(6) . ?
C27 C28 1.527(8) . ?
C27 C29 1.535(7) . ?
C30 C32 1.510(7) . ?
C30 C31 1.511(7) . ?
C41 C42 1.517(6) . ?
C41 C46 1.562(6) . ?
C42 C43 1.524(6) . ?
C43 C44 1.543(8) . ?
C44 C45 1.520(7) . ?
C45 C46 1.525(6) . ?
C46 C47 1.528(6) . ?
C47 C48 1.511(6) . ?
C48 C49 1.508(5) . ?
C51 C52 1.399(6) . ?
C51 C56 1.401(6) . ?
C52 C53 1.392(6) . ?
C52 C57 1.504(6) . ?
C53 C54 1.373(7) . ?
C54 C55 1.378(7) . ?
C55 C56 1.391(6) . ?
C56 C60 1.506(7) . ?
C57 C59Y 1.510(14) . ?
C57 C58X 1.514(16) . ?
C57 C59X 1.515(17) . ?
C57 C58Y 1.517(15) . ?
C60 C61 1.530(7) . ?
C60 C62 1.540(7) . ?
Cl1S O2SY 1.361(12) . ?
Cl1S O1SX 1.381(7) . ?
Cl1S O3SY 1.393(14) . ?
Cl1S O4S 1.423(5) . ?
Cl1S O3SX 1.439(9) . ?
Cl1S O2SX 1.449(8) . ?
Cl1S O1SY 1.452(13) . ?
Cl2S O5S 1.402(4) . ?
Cl2S O7S 1.406(4) . ?
Cl2S O8S 1.421(4) . ?
Cl2S O6S 1.433(4) . ?
O9S C1S 1.448(5) . ?
O9S C4S 1.450(5) . ?
O10S C5S 1.391(6) . ?
O10S C8S 1.483(6) . ?
O11S C9S 1.451(16) . ?
O11S C12S 1.513(15) . ?
C1S C2S 1.509(6) . ?
C2S C3S 1.511(8) . ?
C3S C4S 1.498(7) . ?
C5S C6S 1.589(9) . ?
C6S C7S 1.479(10) . ?
C7S C8S 1.504(8) . ?
C9S C10S 1.362(12) . ?
C10S C11S 1.432(12) . ?
C11S C12S 1.356(12) . ?

loop_
_geom_torsion_atom_site_label_1
_geom_torsion_atom_site_label_2
_geom_torsion_atom_site_label_3
_geom_torsion_atom_site_label_4
_geom_torsion
_geom_torsion_site_symmetry_1
_geom_torsion_site_symmetry_2
_geom_torsion_site_symmetry_3
_geom_torsion_site_symmetry_4
_geom_torsion_publ_flag
Co O1 N1 C1 61.3(3) . . . . ?
Co O1 N1 C18 -60.6(3) . . . . ?
Co O1 N1 C11 -169.5(2) . . . . ?
Co O3 N3 C3 60.2(3) . . . . ?
Co O3 N3 C48 -61.9(3) . . . . ?
Co O3 N3 C41 -170.8(2) . . . . ?
O1 N1 C1 C2 53.0(4) . . . . ?
C18 N1 C1 C2 177.2(3) . . . . ?
C11 N1 C1 C2 -71.8(4) . . . . ?
N1 C1 C2 C3 -59.8(5) . . . . ?
O3 N3 C3 C2 52.4(4) . . . . ?
C48 N3 C3 C2 176.7(3) . . . . ?
C41 N3 C3 C2 -72.3(4) . . . . ?
C1 C2 C3 N3 -61.0(5) . . . . ?
O1 N1 C11 C12 -46.3(4) . . . . ?
C1 N1 C11 C12 80.9(4) . . . . ?
C18 N1 C11 C12 -163.4(4) . . . . ?
O1 N1 C11 C16 77.8(3) . . . . ?
C1 N1 C11 C16 -155.1(3) . . . . ?
C18 N1 C11 C16 -39.4(4) . . . . ?
N1 C11 C12 C13 163.0(4) . . . . ?
C16 C11 C12 C13 44.0(5) . . . . ?
C11 C12 C13 C14 -66.4(6) . . . . ?
C12 C13 C14 C15 24.4(7) . . . . ?
C13 C14 C15 C16 36.8(6) . . . . ?
C14 C15 C16 C17 -177.7(4) . . . . ?
C14 C15 C16 C11 -58.0(5) . . . . ?
C12 C11 C16 C15 14.8(5) . . . . ?
N1 C11 C16 C15 -110.2(4) . . . . ?
C12 C11 C16 C17 139.0(4) . . . . ?
N1 C11 C16 C17 14.0(4) . . . . ?
C15 C16 C17 C18 140.4(4) . . . . ?
C11 C16 C17 C18 17.0(4) . . . . ?
O1 N1 C18 C19 63.3(4) . . . . ?
C1 N1 C18 C19 -61.2(4) . . . . ?
C11 N1 C18 C19 177.1(3) . . . . ?
O1 N1 C18 C17 -62.9(4) . . . . ?
C1 N1 C18 C17 172.7(3) . . . . ?
C11 N1 C18 C17 51.0(4) . . . . ?
C16 C17 C18 C19 -167.3(3) . . . . ?
C16 C17 C18 N1 -42.3(4) . . . . ?
Co O2 C19 N2 -162.5(3) . . . . ?
Co O2 C19 C18 19.2(5) . . . . ?
C21 N2 C19 O2 -2.8(6) . . . . ?
C21 N2 C19 C18 175.7(3) . . . . ?
N1 C18 C19 O2 -43.2(5) . . . . ?
C17 C18 C19 O2 75.3(5) . . . . ?
N1 C18 C19 N2 138.3(3) . . . . ?
C17 C18 C19 N2 -103.2(4) . . . . ?
C19 N2 C21 C26 -93.0(5) . . . . ?
C19 N2 C21 C22 90.3(5) . . . . ?
C26 C21 C22 C23 -5.4(6) . . . . ?
N2 C21 C22 C23 171.1(4) . . . . ?
C26 C21 C22 C27 172.9(4) . . . . ?
N2 C21 C22 C27 -10.6(6) . . . . ?
C21 C22 C23 C24 1.5(7) . . . . ?
C27 C22 C23 C24 -176.8(5) . . . . ?
C22 C23 C24 C25 2.7(9) . . . . ?
C23 C24 C25 C26 -3.4(9) . . . . ?
C24 C25 C26 C21 -0.3(8) . . . . ?
C24 C25 C26 C30 175.6(5) . . . . ?
C22 C21 C26 C25 4.8(6) . . . . ?
N2 C21 C26 C25 -171.7(4) . . . . ?
C22 C21 C26 C30 -170.9(4) . . . . ?
N2 C21 C26 C30 12.6(6) . . . . ?
C21 C22 C27 C28 83.2(5) . . . . ?
C23 C22 C27 C28 -98.6(6) . . . . ?
C21 C22 C27 C29 -151.9(4) . . . . ?
C23 C22 C27 C29 26.3(6) . . . . ?
C25 C26 C30 C32 64.5(6) . . . . ?
C21 C26 C30 C32 -119.9(5) . . . . ?
C25 C26 C30 C31 -58.6(6) . . . . ?
C21 C26 C30 C31 117.0(5) . . . . ?
O3 N3 C41 C42 -46.2(4) . . . . ?
C3 N3 C41 C42 81.6(4) . . . . ?
C48 N3 C41 C42 -163.1(3) . . . . ?
O3 N3 C41 C46 77.6(3) . . . . ?
C3 N3 C41 C46 -154.7(3) . . . . ?
C48 N3 C41 C46 -39.3(3) . . . . ?
N3 C41 C42 C43 159.9(4) . . . . ?
C46 C41 C42 C43 41.6(5) . . . . ?
C41 C42 C43 C44 -66.0(5) . . . . ?
C42 C43 C44 C45 26.0(6) . . . . ?
C43 C44 C45 C46 35.1(6) . . . . ?
C44 C45 C46 C47 -178.0(4) . . . . ?
C44 C45 C46 C41 -58.5(5) . . . . ?
C42 C41 C46 C45 17.7(5) . . . . ?
N3 C41 C46 C45 -107.1(4) . . . . ?
C42 C41 C46 C47 141.2(4) . . . . ?
N3 C41 C46 C47 16.4(4) . . . . ?
C45 C46 C47 C48 135.9(4) . . . . ?
C41 C46 C47 C48 13.5(4) . . . . ?
C46 C47 C48 C49 -163.9(3) . . . . ?
C46 C47 C48 N3 -38.8(4) . . . . ?
O3 N3 C48 C49 62.6(4) . . . . ?
C3 N3 C48 C49 -62.8(4) . . . . ?
C41 N3 C48 C49 176.1(3) . . . . ?
O3 N3 C48 C47 -64.6(3) . . . . ?
C3 N3 C48 C47 170.1(3) . . . . ?
C41 N3 C48 C47 48.9(3) . . . . ?
Co O4 C49 N4 -170.1(3) . . . . ?
Co O4 C49 C48 11.3(6) . . . . ?
C51 N4 C49 O4 3.1(7) . . . . ?
C51 N4 C49 C48 -178.2(4) . . . . ?
C47 C48 C49 O4 81.7(5) . . . . ?
N3 C48 C49 O4 -38.0(5) . . . . ?
C47 C48 C49 N4 -97.0(4) . . . . ?
N3 C48 C49 N4 143.3(3) . . . . ?
C49 N4 C51 C52 -86.0(5) . . . . ?
C49 N4 C51 C56 93.9(5) . . . . ?
C56 C51 C52 C53 3.0(6) . . . . ?
N4 C51 C52 C53 -177.2(3) . . . . ?
C56 C51 C52 C57 -176.5(4) . . . . ?
N4 C51 C52 C57 3.3(6) . . . . ?
C51 C52 C53 C54 -0.2(7) . . . . ?
C57 C52 C53 C54 179.4(4) . . . . ?
C52 C53 C54 C55 -2.2(7) . . . . ?
C53 C54 C55 C56 1.9(7) . . . . ?
C54 C55 C56 C51 0.8(6) . . . . ?
C54 C55 C56 C60 179.9(4) . . . . ?
C52 C51 C56 C55 -3.3(6) . . . . ?
N4 C51 C56 C55 176.8(4) . . . . ?
C52 C51 C56 C60 177.5(4) . . . . ?
N4 C51 C56 C60 -2.3(5) . . . . ?
C53 C52 C57 C59Y -65.4(17) . . . . ?
C51 C52 C57 C59Y 114.1(17) . . . . ?
C53 C52 C57 C58X 79.1(18) . . . . ?
C51 C52 C57 C58X -101.4(18) . . . . ?
C53 C52 C57 C59X -42(2) . . . . ?
C51 C52 C57 C59X 137.9(19) . . . . ?
C53 C52 C57 C58Y 62(3) . . . . ?
C51 C52 C57 C58Y -119(3) . . . . ?
C55 C56 C60 C61 -95.1(5) . . . . ?
C51 C56 C60 C61 84.0(5) . . . . ?
C55 C56 C60 C62 29.3(6) . . . . ?
C51 C56 C60 C62 -151.6(4) . . . . ?
C4S O9S C1S C2S 12.8(5) . . . . ?
Co O9S C1S C2S -153.9(3) . . . . ?
O9S C1S C2S C3S -32.6(5) . . . . ?
C1S C2S C3S C4S 39.5(5) . . . . ?
C1S O9S C4S C3S 12.4(5) . . . . ?
Co O9S C4S C3S 178.3(3) . . . . ?
C2S C3S C4S O9S -32.1(5) . . . . ?
C8S O10S C5S C6S 14.1(6) . . . . ?
Co O10S C5S C6S -170.7(4) . . . . ?
O10S C5S C6S C7S -37.2(6) . . . . ?
C5S C6S C7S C8S 43.6(6) . . . . ?
C5S O10S C8S C7S 13.3(6) . . . . ?
Co O10S C8S C7S -162.4(4) . . . . ?
C6S C7S C8S O10S -36.2(6) . . . . ?
C12S O11S C9S C10S -3(2) . . . . ?
O11S C9S C10S C11S -7.2(17) . . . . ?
C9S C10S C11S C12S 17.2(16) . . . . ?
C10S C11S C12S O11S -17.3(15) . . . . ?
C9S O11S C12S C11S 12.7(18) . . . . ?
